data_2205884
loop_
_publ_author_name
'Hui Wu'
'Zhou Xu'
'Yu Wan'
'Yongmin Liang'
'Kaibei Yu'

_publ_section_title
;
 2-(3-Chlorophenyl)chroman-4-one
;
_journal_issue 6
_journal_name_full 'Acta Crystallographica Section E'
_journal_page_first o1692
_journal_page_last o1693
_journal_paper_doi 10.1107/S1600536805014637
_journal_volume 61
_journal_year 2005
_chemical_formula_iupac 'C15 H11 Cl O2'
_chemical_formula_moiety 'C15 H11 Cl O2'
_chemical_formula_sum 'C15 H11 Cl O2'
_chemical_formula_weight 258.69
_chemical_melting_point .36E-305
_chemical_name_systematic
;
2-(3-Chlorophenyl)chroman-4-one
;
_space_group_IT_number 14
_symmetry_cell_setting monoclinic
_symmetry_space_group_name_Hall '-P 2yn'
_symmetry_space_group_name_H-M 'P 1 21/n 1'
_atom_sites_solution_hydrogens geom
_atom_sites_solution_primary direct
_atom_sites_solution_secondary difmap
_audit_creation_method SHELXL-97
_cell_angle_alpha 90.00
_cell_angle_beta 92.22(2)
_cell_angle_gamma 90.00
_cell_formula_units_Z 4
_cell_length_a 11.979(2)
_cell_length_b 5.2020(10)
_cell_length_c 19.773(3)
_cell_measurement_reflns_used 30
_cell_measurement_temperature 292(2)
_cell_measurement_theta_max 12.35
_cell_measurement_theta_min 3.40
_cell_volume 1231.2(4)
_computing_cell_refinement XSCANS
_computing_data_collection 'XSCANS (Siemens, 1994)'
_computing_data_reduction 'SHELXTL (Sheldrick, 1997)'
_computing_molecular_graphics SHELXTL
_computing_publication_material SHELXTL
_computing_structure_refinement SHELXTL
_computing_structure_solution SHELXTL
_diffrn_ambient_temperature 292(2)
_diffrn_measured_fraction_theta_full 1.000
_diffrn_measured_fraction_theta_max 1.000
_diffrn_measurement_device_type 'Siemens P4'
_diffrn_measurement_method '\w scans'
_diffrn_radiation_monochromator graphite
_diffrn_radiation_source 'normal-focus sealed'
_diffrn_radiation_type MoK\a
_diffrn_radiation_wavelength 0.71073
_diffrn_reflns_av_R_equivalents 0.0183
_diffrn_reflns_av_sigmaI/netI 0.0506
_diffrn_reflns_limit_h_max 14
_diffrn_reflns_limit_h_min 0
_diffrn_reflns_limit_k_max 6
_diffrn_reflns_limit_k_min 0
_diffrn_reflns_limit_l_max 23
_diffrn_reflns_limit_l_min -23
_diffrn_reflns_number 2790
_diffrn_reflns_theta_full 25.50
_diffrn_reflns_theta_max 25.50
_diffrn_reflns_theta_min 1.95
_diffrn_standards_decay_% 1.83
_diffrn_standards_interval_count 97
_diffrn_standards_number 3
_exptl_absorpt_coefficient_mu 0.300
_exptl_absorpt_correction_T_max 0.882
_exptl_absorpt_correction_T_min 0.853
_exptl_absorpt_correction_type multi-scan
_exptl_absorpt_process_details '(SHELXTL; Sheldrick, 1997)'
_exptl_crystal_colour colorless
_exptl_crystal_density_diffrn 1.396
_exptl_crystal_density_method 'not measured'
_exptl_crystal_description block
_exptl_crystal_F_000 536
_exptl_crystal_size_max 0.52
_exptl_crystal_size_mid 0.42
_exptl_crystal_size_min 0.42
_refine_diff_density_max 0.135
_refine_diff_density_min -0.195
_refine_ls_extinction_coef 0.0140(14)
_refine_ls_extinction_expression Fc^*^=kFc[1+0.001xFc^2^\l^3^/sin(2\q)]^-1/4^
_refine_ls_extinction_method SHELXTL
_refine_ls_goodness_of_fit_ref 0.872
_refine_ls_hydrogen_treatment constr
_refine_ls_matrix_type full
_refine_ls_number_parameters 164
_refine_ls_number_reflns 2296
_refine_ls_number_restraints 0
_refine_ls_restrained_S_all 0.872
_refine_ls_R_factor_all 0.0757
_refine_ls_R_factor_gt 0.0366
_refine_ls_shift/su_max 0.000
_refine_ls_shift/su_mean 0.000
_refine_ls_structure_factor_coef Fsqd
_refine_ls_weighting_details 'calc w = 1/[\s^2^(Fo^2^)+(0.0361P)^2^] where P = (Fo^2^+2Fc^2^)/3'
_refine_ls_weighting_scheme calc
_refine_ls_wR_factor_gt 0.0739
_refine_ls_wR_factor_ref 0.0832
_reflns_number_gt 1314
_reflns_number_total 2296
_reflns_threshold_expression I>2\s(I)
_cod_data_source_file cf6422.cif
_cod_data_source_block I
_cod_depositor_comments
;
The following automatic conversions were performed:
'_symmetry_cell_setting' value 'Monoclinic' changed to 'monoclinic'
according to '/home/saulius/struct/CIF-dictionaries/cif_core.dic'
dictionary named 'cif_core.dic' version 2.4.1 from 2010-06-29.

Automatic conversion script
Id: cif_fix_enum 1527 2010-12-29 10:47:43Z saulius 

The following automatic conversions were performed:

'_symmetry_cell_setting' value 'Monoclinic' changed to 'monoclinic'
according to /home/saulius/struct/CIF-dictionaries/cif_core.dic
dictionary named 'cif_core.dic' version 2.4.1 from 2010-06-29.

Automatic conversion script
Id: cif_fix_values 1715 2011-07-08 13:25:40Z adriana 
;
_cod_original_cell_volume 1231.1(4)
_cod_original_sg_symbol_Hall -P2yn
_cod_original_sg_symbol_H-M 'P 21/n'
_cod_database_code 2205884
_cod_database_fobs_code 2205884

loop_
_symmetry_equiv_pos_as_xyz
'x, y, z'
'-x+1/2, y+1/2, -z+1/2'
'-x, -y, -z'
'x-1/2, -y-1/2, z-1/2'

loop_
_atom_site_label
_atom_site_fract_x
_atom_site_fract_y
_atom_site_fract_z
_atom_site_U_iso_or_equiv
_atom_site_adp_type
_atom_site_calc_flag
_atom_site_refinement_flags
_atom_site_occupancy
_atom_site_type_symbol
Cl 0.37521(6) 0.76472(16) 0.76397(3) 0.0895(3) Uani d . 1 Cl
O1 0.30778(10) 0.5874(3) 0.45815(6) 0.0463(4) Uani d . 1 O
O2 -0.02981(11) 0.6705(3) 0.42597(7) 0.0590(5) Uani d . 1 O
C1 0.25295(16) 0.4486(4) 0.40849(9) 0.0416(5) Uani d . 1 C
C2 0.31691(18) 0.2908(4) 0.36892(10) 0.0537(6) Uani d . 1 C
H2 0.3943 0.2888 0.3749 0.064 Uiso calc R 1 H
C3 0.2652(2) 0.1376(5) 0.32083(10) 0.0612(7) Uani d . 1 C
H3 0.3082 0.0331 0.2940 0.073 Uiso calc R 1 H
C4 0.1494(2) 0.1353(5) 0.31143(10) 0.0598(6) Uani d . 1 C
H4 0.1152 0.0259 0.2797 0.072 Uiso calc R 1 H
C5 0.08711(18) 0.2948(4) 0.34908(9) 0.0511(6) Uani d . 1 C
H5 0.0099 0.2957 0.3422 0.061 Uiso calc R 1 H
C6 0.13659(16) 0.4578(4) 0.39800(9) 0.0405(5) Uani d . 1 C
C7 0.07052(17) 0.6424(4) 0.43605(9) 0.0440(5) Uani d . 1 C
C8 0.13663(15) 0.7996(4) 0.48742(10) 0.0467(5) Uani d . 1 C
H8A 0.0898 0.8421 0.5248 0.056 Uiso calc R 1 H
H8B 0.1598 0.9591 0.4668 0.056 Uiso calc R 1 H
C9 0.23826(15) 0.6549(4) 0.51392(9) 0.0416(5) Uani d . 1 C
H9 0.2132 0.4957 0.5351 0.050 Uiso calc R 1 H
C10 0.30868(15) 0.8012(4) 0.56514(9) 0.0416(5) Uani d . 1 C
C11 0.37189(17) 1.0108(4) 0.54672(10) 0.0523(6) Uani d . 1 C
H11 0.3726 1.0600 0.5015 0.063 Uiso calc R 1 H
C12 0.43391(18) 1.1473(5) 0.59483(12) 0.0615(7) Uani d . 1 C
H12 0.4762 1.2878 0.5820 0.074 Uiso calc R 1 H
C13 0.43318(18) 1.0750(5) 0.66220(12) 0.0640(7) Uani d . 1 C
H13 0.4740 1.1672 0.6950 0.077 Uiso calc R 1 H
C14 0.37154(18) 0.8661(5) 0.67979(10) 0.0552(6) Uani d . 1 C
C15 0.30882(16) 0.7294(4) 0.63240(9) 0.0483(5) Uani d . 1 C
H15 0.2667 0.5892 0.6456 0.058 Uiso calc R 1 H

loop_
_atom_site_aniso_label
_atom_site_aniso_U_11
_atom_site_aniso_U_22
_atom_site_aniso_U_33
_atom_site_aniso_U_12
_atom_site_aniso_U_13
_atom_site_aniso_U_23
Cl 0.1018(5) 0.1186(7) 0.0470(3) 0.0120(5) -0.0134(3) -0.0101(4)
O1 0.0378(8) 0.0548(9) 0.0467(8) -0.0013(7) 0.0071(6) -0.0104(7)
O2 0.0413(8) 0.0773(12) 0.0581(9) 0.0091(9) -0.0039(7) -0.0033(8)
C1 0.0459(13) 0.0400(13) 0.0388(11) 0.0000(11) 0.0018(9) 0.0017(10)
C2 0.0522(13) 0.0604(15) 0.0491(12) 0.0066(13) 0.0085(11) -0.0058(12)
C3 0.0780(18) 0.0582(16) 0.0481(13) 0.0127(14) 0.0097(12) -0.0089(12)
C4 0.0772(17) 0.0582(16) 0.0433(12) -0.0010(14) -0.0072(12) -0.0081(12)
C5 0.0563(13) 0.0558(15) 0.0404(11) 0.0001(13) -0.0064(10) 0.0030(12)
C6 0.0442(12) 0.0409(12) 0.0362(10) 0.0021(11) -0.0015(9) 0.0067(10)
C7 0.0451(13) 0.0474(13) 0.0397(11) 0.0029(11) 0.0027(10) 0.0093(10)
C8 0.0444(12) 0.0444(13) 0.0512(11) 0.0049(11) 0.0013(10) -0.0031(11)
C9 0.0388(11) 0.0448(13) 0.0414(11) 0.0028(10) 0.0029(9) -0.0013(10)
C10 0.0366(11) 0.0436(13) 0.0447(11) 0.0053(11) 0.0029(9) -0.0034(10)
C11 0.0495(13) 0.0527(15) 0.0546(13) 0.0025(12) 0.0015(10) 0.0001(12)
C12 0.0492(14) 0.0511(15) 0.0841(18) -0.0052(12) 0.0031(13) -0.0113(14)
C13 0.0486(14) 0.0705(18) 0.0718(17) 0.0063(14) -0.0117(12) -0.0277(15)
C14 0.0488(13) 0.0692(17) 0.0473(13) 0.0107(13) -0.0032(11) -0.0150(12)
C15 0.0456(12) 0.0507(14) 0.0485(12) 0.0018(11) 0.0028(10) -0.0042(11)

loop_
_atom_type_symbol
_atom_type_description
_atom_type_scat_dispersion_real
_atom_type_scat_dispersion_imag
_atom_type_scat_source
C C 0.0033 0.0016 'International Tables Vol C Tables 4.2.6.8 and 6.1.1.4'
H H 0.0000 0.0000 'International Tables Vol C Tables 4.2.6.8 and 6.1.1.4'
O O 0.0106 0.0060 'International Tables Vol C Tables 4.2.6.8 and 6.1.1.4'
Cl Cl 0.1484 0.1585 'International Tables Vol C Tables 4.2.6.8 and 6.1.1.4'

loop_
_geom_angle_atom_site_label_1
_geom_angle_atom_site_label_2
_geom_angle_atom_site_label_3
_geom_angle
_geom_angle_publ_flag
C1 O1 C9 113.58(14) yes
O1 C1 C2 117.26(18) yes
O1 C1 C6 122.39(18) yes
C2 C1 C6 120.33(19) ?
C3 C2 C1 119.4(2) ?
C3 C2 H2 120.3 ?
C1 C2 H2 120.3 ?
C2 C3 C4 121.3(2) ?
C2 C3 H3 119.4 ?
C4 C3 H3 119.4 ?
C5 C4 C3 119.2(2) ?
C5 C4 H4 120.4 ?
C3 C4 H4 120.4 ?
C4 C5 C6 121.4(2) ?
C4 C5 H5 119.3 ?
C6 C5 H5 119.3 ?
C5 C6 C1 118.2(2) ?
C5 C6 C7 121.82(19) ?
C1 C6 C7 119.90(18) yes
O2 C7 C6 122.78(19) ?
O2 C7 C8 122.32(19) ?
C6 C7 C8 114.88(17) yes
C7 C8 C9 111.08(17) yes
C7 C8 H8A 109.4 ?
C9 C8 H8A 109.4 ?
C7 C8 H8B 109.4 ?
C9 C8 H8B 109.4 ?
H8A C8 H8B 108.0 ?
O1 C9 C10 108.16(15) ?
O1 C9 C8 109.65(15) ?
C10 C9 C8 113.97(17) ?
O1 C9 H9 108.3 ?
C10 C9 H9 108.3 ?
C8 C9 H9 108.3 ?
C15 C10 C11 119.08(19) ?
C15 C10 C9 119.50(19) ?
C11 C10 C9 121.40(18) ?
C12 C11 C10 120.6(2) ?
C12 C11 H11 119.7 ?
C10 C11 H11 119.7 ?
C11 C12 C13 120.0(2) ?
C11 C12 H12 120.0 ?
C13 C12 H12 120.0 ?
C14 C13 C12 119.0(2) ?
C14 C13 H13 120.5 ?
C12 C13 H13 120.5 ?
C13 C14 C15 121.6(2) ?
C13 C14 Cl 119.30(18) ?
C15 C14 Cl 119.1(2) ?
C14 C15 C10 119.7(2) ?
C14 C15 H15 120.1 ?
C10 C15 H15 120.1 ?

loop_
_geom_bond_atom_site_label_1
_geom_bond_atom_site_label_2
_geom_bond_distance
_geom_bond_publ_flag
Cl C14 1.745(2) yes
O1 C1 1.366(2) yes
O1 C9 1.450(2) yes
O2 C7 1.219(2) ?
C1 C2 1.386(3) ?
C1 C6 1.402(2) yes
C2 C3 1.370(3) ?
C2 H2 0.930 ?
C3 C4 1.391(3) ?
C3 H3 0.930 ?
C4 C5 1.357(3) ?
C4 H4 0.930 ?
C5 C6 1.401(3) ?
C5 H5 0.930 ?
C6 C7 1.470(3) yes
C7 C8 1.505(3) yes
C8 C9 1.508(2) yes
C8 H8A 0.970 ?
C8 H8B 0.970 ?
C9 C10 1.500(3) ?
C9 H9 0.980 ?
C10 C15 1.381(3) ?
C10 C11 1.384(3) ?
C11 C12 1.381(3) ?
C11 H11 0.930 ?
C12 C13 1.384(3) ?
C12 H12 0.930 ?
C13 C14 1.366(3) ?
C13 H13 0.930 ?
C14 C15 1.376(3) ?
C15 H15 0.930 ?

loop_
_geom_torsion_atom_site_label_1
_geom_torsion_atom_site_label_2
_geom_torsion_atom_site_label_3
_geom_torsion_atom_site_label_4
_geom_torsion
_geom_torsion_publ_flag
C9 O1 C1 C2 -154.59(17) yes
C9 O1 C1 C6 24.0(3) yes
O1 C1 C2 C3 176.57(18) yes
C6 C1 C2 C3 -2.1(3) yes
C1 C2 C3 C4 -0.7(3) ?
C2 C3 C4 C5 2.3(3) ?
C3 C4 C5 C6 -1.2(3) ?
C4 C5 C6 C1 -1.5(3) ?
C4 C5 C6 C7 176.17(18) ?
O1 C1 C6 C5 -175.45(17) yes
C2 C1 C6 C5 3.1(3) ?
O1 C1 C6 C7 6.9(3) yes
C2 C1 C6 C7 -174.58(18) ?
C5 C6 C7 O2 -2.4(3) ?
C1 C6 C7 O2 175.19(19) yes
C5 C6 C7 C8 179.07(18) ?
C1 C6 C7 C8 -3.3(3) yes
O2 C7 C8 C9 152.85(19) ?
C6 C7 C8 C9 -28.6(2) yes
C1 O1 C9 C10 178.92(16) ?
C1 O1 C9 C8 -56.2(2) yes
C7 C8 C9 O1 58.2(2) ?
C7 C8 C9 C10 179.61(17) yes
O1 C9 C10 C15 -130.18(18) ?
C8 C9 C10 C15 107.6(2) ?
O1 C9 C10 C11 51.2(2) ?
C8 C9 C10 C11 -71.0(2) ?
C15 C10 C11 C12 -0.3(3) ?
C9 C10 C11 C12 178.29(19) ?
C10 C11 C12 C13 0.0(3) ?
C11 C12 C13 C14 0.8(3) ?
C12 C13 C14 C15 -1.2(3) ?
C12 C13 C14 Cl 177.08(16) ?
C13 C14 C15 C10 0.9(3) ?
Cl C14 C15 C10 -177.41(15) yes
C11 C10 C15 C14 -0.1(3) ?
C9 C10 C15 C14 -178.73(19) ?

loop_
_cod_related_entry_id
_cod_related_entry_database
_cod_related_entry_code
1 ChemSpider 211589
